data_7230350
loop_
_publ_author_name
'Alapour, S.'
'Zamisa, S. J.'
'Silva, J. R. A.'
'Alves, C. N.'
'Omondi, B.'
'Ramjugernath, D.'
'Koorbanally, N. A.'

_publ_section_title
;
 Investigations into the flexibility of the 3D structure and rigid
 backbone of quinoline by fluorine addition to enhance its blue emission
;
_journal_issue 16
_journal_name_full CrystEngComm
_journal_page_first 2316
_journal_paper_doi 10.1039/C8CE00094H
_journal_volume 20
_journal_year 2018
_chemical_formula_moiety 'C20 H11 F6 N'
_chemical_formula_sum 'C20 H11 F6 N'
_chemical_formula_weight 379.30
_space_group_crystal_system monoclinic
_space_group_IT_number 14
_space_group_name_Hall '-P 2ybc'
_space_group_name_H-M_alt 'P 1 21/c 1'
_symmetry_space_group_name_Hall '-P 2ybc'
_symmetry_space_group_name_H-M 'P 1 21/c 1'
_atom_sites_solution_hydrogens geom
_audit_creation_method SHELXL-2014
_audit_update_record
;
2017-11-10 deposited with the CCDC.
2018-03-23 downloaded from the CCDC.
;
_cell_angle_alpha 90
_cell_angle_beta 111.4840(10)
_cell_angle_gamma 90
_cell_formula_units_Z 8
_cell_length_a 15.1227(3)
_cell_length_b 15.8558(3)
_cell_length_c 14.7066(3)
_cell_measurement_reflns_used 9901
_cell_measurement_temperature 100(2)
_cell_measurement_theta_max 27.75
_cell_measurement_theta_min 2.57
_cell_volume 3281.37(11)
_computing_cell_refinement 'SAINT-plus (Bruker, 2008)'
_computing_data_collection 'APEX2 (Bruker, 2008)'
_computing_data_reduction 'SAINT-Plus and XPREP (Bruker, 2008)'
_computing_molecular_graphics 'ORTEP3 (Farrugia, 2012)'
_computing_publication_material 'WinGX (Farrugia, 2012)'
_computing_structure_refinement 'SHELXL-2014 (Sheldrick, 2014)'
_computing_structure_solution 'SHELXL-2014 (Sheldrick, 2014)'
_diffrn_ambient_temperature 100(2)
_diffrn_measured_fraction_theta_full 1.000
_diffrn_measured_fraction_theta_max 0.971
_diffrn_measurement_device_type 'Bruker APEX-II CCD'
_diffrn_measurement_method '\f and \w scans'
_diffrn_radiation_monochromator graphite
_diffrn_radiation_source 'sealed tube'
_diffrn_radiation_type MoK\a
_diffrn_radiation_wavelength 0.71073
_diffrn_reflns_av_R_equivalents 0.0380
_diffrn_reflns_av_unetI/netI 0.0333
_diffrn_reflns_Laue_measured_fraction_full 1.000
_diffrn_reflns_Laue_measured_fraction_max 0.971
_diffrn_reflns_limit_h_max 19
_diffrn_reflns_limit_h_min -19
_diffrn_reflns_limit_k_max 21
_diffrn_reflns_limit_k_min -21
_diffrn_reflns_limit_l_max 19
_diffrn_reflns_limit_l_min -19
_diffrn_reflns_number 60507
_diffrn_reflns_point_group_measured_fraction_full 1.000
_diffrn_reflns_point_group_measured_fraction_max 0.971
_diffrn_reflns_theta_full 25.242
_diffrn_reflns_theta_max 28.365
_diffrn_reflns_theta_min 1.935
_exptl_absorpt_coefficient_mu 0.138
_exptl_absorpt_correction_T_max 0.985
_exptl_absorpt_correction_T_min 0.958
_exptl_absorpt_correction_type multi-scan
_exptl_absorpt_process_details 'SADABS (Bruker, 2012)'
_exptl_crystal_colour colourless
_exptl_crystal_density_diffrn 1.536
_exptl_crystal_description block
_exptl_crystal_F_000 1536
_exptl_crystal_recrystallization_method 'Re-crystallisation from solvent: Chloroform'
_exptl_crystal_size_max 0.270
_exptl_crystal_size_mid 0.230
_exptl_crystal_size_min 0.190
_refine_diff_density_max 0.351
_refine_diff_density_min -0.315
_refine_diff_density_rms 0.050
_refine_ls_extinction_method none
_refine_ls_goodness_of_fit_ref 1.018
_refine_ls_hydrogen_treatment constr
_refine_ls_matrix_type full
_refine_ls_number_parameters 489
_refine_ls_number_reflns 7960
_refine_ls_number_restraints 0
_refine_ls_restrained_S_all 1.018
_refine_ls_R_factor_all 0.0746
_refine_ls_R_factor_gt 0.0413
_refine_ls_shift/su_max 0.001
_refine_ls_shift/su_mean 0.000
_refine_ls_structure_factor_coef Fsqd
_refine_ls_weighting_details 'w=1/[\s^2^(Fo^2^)+(0.0419P)^2^+1.6426P] where P=(Fo^2^+2Fc^2^)/3'
_refine_ls_weighting_scheme calc
_refine_ls_wR_factor_gt 0.0897
_refine_ls_wR_factor_ref 0.1043
_reflns_Friedel_coverage 0.000
_reflns_number_gt 5541
_reflns_number_total 7960
_reflns_threshold_expression 'I > 2\s(I)'
_cod_data_source_file c8ce00094h2.cif
_cod_data_source_block 4B
_cod_depositor_comments 'Adding full bibliography for 7230349--7230358.cif.'
_cod_database_code 7230350
_shelx_space_group_comment
;
The symmetry employed for this shelxl refinement is uniquely defined
by the following loop, which should always be used as a source of
symmetry information in preference to the above space-group names.
They are only intended as comments.
;
_shelx_estimated_absorpt_t_min 0.964
_shelx_estimated_absorpt_t_max 0.974
_shelxl_version_number 2014-3

loop_
_space_group_symop_operation_xyz
'x, y, z'
'-x, y+1/2, -z+1/2'
'-x, -y, -z'
'x, -y-1/2, z-1/2'

loop_
_atom_site_label
_atom_site_type_symbol
_atom_site_fract_x
_atom_site_fract_y
_atom_site_fract_z
_atom_site_U_iso_or_equiv
_atom_site_adp_type
_atom_site_occupancy
_atom_site_site_symmetry_order
_atom_site_calc_flag
_atom_site_refinement_flags_posn
_atom_site_refinement_flags_adp
F4 F -0.04488(6) 0.54605(6) 0.77928(7) 0.0273(2) Uani 1 1 d . .
F5 F 0.00600(7) 0.56192(6) 0.93524(7) 0.0264(2) Uani 1 1 d . .
F6 F 0.06463(7) 0.46481(5) 0.87212(7) 0.0270(2) Uani 1 1 d . .
F1 F -0.16391(7) 0.78233(6) 0.84283(8) 0.0348(3) Uani 1 1 d . .
F3 F -0.12793(8) 0.90758(6) 0.81623(10) 0.0465(3) Uani 1 1 d . .
F2 F -0.17020(7) 0.81798(9) 0.70041(8) 0.0491(3) Uani 1 1 d . .
F11 F 0.49115(7) 0.32122(6) 0.03558(7) 0.0303(2) Uani 1 1 d . .
F10 F 0.52450(7) 0.29684(6) 0.18797(7) 0.0320(2) Uani 1 1 d . .
F12 F 0.41682(7) 0.22441(6) 0.08038(9) 0.0370(3) Uani 1 1 d . .
F8 F 0.64251(7) 0.56624(6) 0.10904(8) 0.0321(2) Uani 1 1 d . .
F7 F 0.62700(8) 0.66402(7) 0.20281(10) 0.0491(3) Uani 1 1 d . .
F9 F 0.66711(7) 0.53875(8) 0.25817(8) 0.0406(3) Uani 1 1 d . .
N1 N -0.00194(9) 0.71898(8) 0.82984(9) 0.0184(3) Uani 1 1 d . .
N2 N 0.49061(9) 0.47774(8) 0.13862(9) 0.0205(3) Uani 1 1 d . .
C11 C 0.03396(11) 0.54541(9) 0.86020(12) 0.0211(3) Uani 1 1 d . .
C8 C 0.10905(11) 0.60502(9) 0.85621(11) 0.0187(3) Uani 1 1 d . .
C9 C 0.08822(11) 0.69305(9) 0.84421(11) 0.0179(3) Uani 1 1 d . .
C4 C 0.16207(11) 0.74895(9) 0.84635(11) 0.0183(3) Uani 1 1 d . .
C3 C 0.14050(11) 0.83728(9) 0.83676(11) 0.0196(3) Uani 1 1 d . .
C12 C 0.21248(11) 0.89687(9) 0.84018(12) 0.0215(3) Uani 1 1 d . .
C13 C 0.27635(11) 0.94384(9) 0.84577(11) 0.0209(3) Uani 1 1 d . .
C14 C 0.35918(11) 0.99294(10) 0.85742(11) 0.0209(3) Uani 1 1 d . .
C15 C 0.35735(12) 1.08104(10) 0.85366(12) 0.0244(4) Uani 1 1 d . .
H15 H 0.2994 1.1105 0.8408 0.029 Uiso 1 1 calc R U
C16 C 0.44089(13) 1.12516(10) 0.86879(13) 0.0285(4) Uani 1 1 d . .
H16 H 0.4394 1.1850 0.8665 0.034 Uiso 1 1 calc R U
C17 C 0.52668(12) 1.08349(11) 0.88730(12) 0.0280(4) Uani 1 1 d . .
C20 C 0.61755(14) 1.13129(14) 0.90460(15) 0.0432(5) Uani 1 1 d . .
H20A H 0.6708 1.1010 0.9525 0.065 Uiso 1 1 calc R U
H20B H 0.6127 1.1877 0.9295 0.065 Uiso 1 1 calc R U
H20C H 0.6283 1.1362 0.8430 0.065 Uiso 1 1 calc R U
C1 C -0.01797(11) 0.80055(10) 0.81957(11) 0.0200(3) Uani 1 1 d . .
C2 C 0.04961(11) 0.86244(10) 0.82414(11) 0.0213(3) Uani 1 1 d . .
H2 H 0.0331 0.9205 0.8187 0.026 Uiso 1 1 calc R U
C5 C 0.25267(11) 0.71643(10) 0.85706(12) 0.0217(3) Uani 1 1 d . .
H5 H 0.3020 0.7539 0.8580 0.026 Uiso 1 1 calc R U
C6 C 0.26966(11) 0.63182(10) 0.86608(12) 0.0233(3) Uani 1 1 d . .
H6 H 0.3304 0.6106 0.8724 0.028 Uiso 1 1 calc R U
C7 C 0.19714(11) 0.57559(10) 0.86609(12) 0.0217(3) Uani 1 1 d . .
H7 H 0.2097 0.5168 0.8730 0.026 Uiso 1 1 calc R U
C18 C 0.52731(12) 0.99595(11) 0.88980(12) 0.0271(4) Uani 1 1 d . .
H18 H 0.5852 0.9666 0.9017 0.033 Uiso 1 1 calc R U
C19 C 0.44531(12) 0.95096(10) 0.87527(12) 0.0236(3) Uani 1 1 d . .
H19 H 0.4473 0.8911 0.8774 0.028 Uiso 1 1 calc R U
C10 C -0.12023(12) 0.82632(10) 0.79508(13) 0.0245(4) Uani 1 1 d . .
C40 C -0.12599(13) 0.90208(13) 0.05538(15) 0.0382(5) Uani 1 1 d . .
H40A H -0.1122 0.9623 0.0533 0.057 Uiso 1 1 calc R U
H40B H -0.1484 0.8914 0.1089 0.057 Uiso 1 1 calc R U
H40C H -0.1752 0.8853 -0.0067 0.057 Uiso 1 1 calc R U
C37 C -0.03670(12) 0.85146(11) 0.07166(12) 0.0259(4) Uani 1 1 d . .
C38 C -0.03846(12) 0.76387(11) 0.07659(12) 0.0254(4) Uani 1 1 d . .
H38 H -0.0959 0.7363 0.0712 0.031 Uiso 1 1 calc R U
C39 C 0.04156(11) 0.71617(10) 0.08912(12) 0.0229(3) Uani 1 1 d . .
H39 H 0.0384 0.6564 0.0919 0.028 Uiso 1 1 calc R U
C34 C 0.12721(11) 0.75523(10) 0.09772(11) 0.0199(3) Uani 1 1 d . .
C33 C 0.20914(11) 0.70396(9) 0.10994(11) 0.0211(3) Uani 1 1 d . .
C32 C 0.27378(11) 0.65677(9) 0.11935(12) 0.0207(3) Uani 1 1 d . .
C23 C 0.34731(11) 0.59699(9) 0.12751(11) 0.0193(3) Uani 1 1 d . .
C24 C 0.32528(11) 0.50887(9) 0.11440(11) 0.0189(3) Uani 1 1 d . .
C29 C 0.39949(11) 0.45226(9) 0.11876(11) 0.0183(3) Uani 1 1 d . .
C28 C 0.37717(11) 0.36458(10) 0.10257(11) 0.0202(3) Uani 1 1 d . .
C31 C 0.45200(12) 0.30273(10) 0.10163(12) 0.0240(4) Uani 1 1 d . .
C36 C 0.04854(12) 0.89014(10) 0.08144(13) 0.0287(4) Uani 1 1 d . .
H36 H 0.0514 0.9499 0.0792 0.034 Uiso 1 1 calc R U
C35 C 0.12985(12) 0.84326(10) 0.09450(13) 0.0260(4) Uani 1 1 d . .
H35 H 0.1875 0.8711 0.1013 0.031 Uiso 1 1 calc R U
C22 C 0.44014(11) 0.62131(10) 0.14819(11) 0.0215(3) Uani 1 1 d . .
H22 H 0.4579 0.6790 0.1583 0.026 Uiso 1 1 calc R U
C21 C 0.50759(11) 0.55908(10) 0.15397(12) 0.0216(3) Uani 1 1 d . .
C30 C 0.61113(12) 0.58235(10) 0.18105(13) 0.0264(4) Uani 1 1 d . .
C25 C 0.23330(11) 0.47709(10) 0.09897(12) 0.0214(3) Uani 1 1 d . .
H25 H 0.1838 0.5148 0.0969 0.026 Uiso 1 1 calc R U
C26 C 0.21537(11) 0.39278(10) 0.08712(12) 0.0242(4) Uani 1 1 d . .
H26 H 0.1540 0.3719 0.0786 0.029 Uiso 1 1 calc R U
C27 C 0.28756(11) 0.33640(10) 0.08748(12) 0.0234(3) Uani 1 1 d . .
H27 H 0.2737 0.2780 0.0771 0.028 Uiso 1 1 calc R U

loop_
_atom_site_aniso_label
_atom_site_aniso_U_11
_atom_site_aniso_U_22
_atom_site_aniso_U_33
_atom_site_aniso_U_23
_atom_site_aniso_U_13
_atom_site_aniso_U_12
F4 0.0209(5) 0.0221(5) 0.0321(5) -0.0028(4) 0.0015(4) -0.0032(4)
F5 0.0294(5) 0.0229(5) 0.0325(5) 0.0010(4) 0.0177(4) -0.0018(4)
F6 0.0267(5) 0.0141(4) 0.0395(6) 0.0011(4) 0.0114(4) -0.0002(4)
F1 0.0245(5) 0.0348(6) 0.0506(7) 0.0161(5) 0.0204(5) 0.0063(4)
F3 0.0322(6) 0.0230(5) 0.0908(10) 0.0025(6) 0.0303(6) 0.0090(5)
F2 0.0244(6) 0.0889(10) 0.0292(6) 0.0037(6) 0.0039(5) 0.0181(6)
F11 0.0276(5) 0.0326(5) 0.0347(6) -0.0009(4) 0.0162(5) 0.0051(4)
F10 0.0264(5) 0.0325(5) 0.0321(6) 0.0044(4) 0.0048(4) 0.0102(4)
F12 0.0296(6) 0.0187(5) 0.0639(8) -0.0065(5) 0.0185(5) 0.0007(4)
F8 0.0236(5) 0.0379(6) 0.0398(6) 0.0048(5) 0.0176(5) 0.0015(4)
F7 0.0259(6) 0.0296(6) 0.0945(10) -0.0223(6) 0.0254(6) -0.0108(5)
F9 0.0187(5) 0.0618(8) 0.0346(6) 0.0102(5) 0.0020(5) -0.0060(5)
N1 0.0177(7) 0.0173(6) 0.0195(7) 0.0011(5) 0.0062(5) 0.0013(5)
N2 0.0175(7) 0.0224(7) 0.0213(7) 0.0005(5) 0.0066(6) -0.0009(5)
C11 0.0220(8) 0.0163(7) 0.0234(8) -0.0006(6) 0.0063(7) 0.0017(6)
C8 0.0187(8) 0.0181(7) 0.0185(8) -0.0005(6) 0.0060(6) 0.0002(6)
C9 0.0190(8) 0.0172(7) 0.0173(8) 0.0000(6) 0.0064(6) 0.0008(6)
C4 0.0196(8) 0.0167(7) 0.0175(8) 0.0007(6) 0.0055(6) -0.0003(6)
C3 0.0216(8) 0.0181(7) 0.0183(8) 0.0010(6) 0.0065(7) -0.0008(6)
C12 0.0238(8) 0.0174(7) 0.0228(8) 0.0023(6) 0.0077(7) 0.0029(7)
C13 0.0236(8) 0.0164(7) 0.0225(8) 0.0022(6) 0.0083(7) 0.0021(6)
C14 0.0226(8) 0.0201(8) 0.0202(8) 0.0011(6) 0.0080(7) -0.0027(6)
C15 0.0258(9) 0.0211(8) 0.0270(9) 0.0020(7) 0.0103(7) 0.0000(7)
C16 0.0355(10) 0.0204(8) 0.0285(9) 0.0022(7) 0.0105(8) -0.0075(7)
C17 0.0254(9) 0.0380(10) 0.0197(8) 0.0047(7) 0.0072(7) -0.0077(7)
C20 0.0295(10) 0.0544(13) 0.0398(12) 0.0147(10) 0.0055(9) -0.0156(9)
C1 0.0197(8) 0.0203(8) 0.0196(8) 0.0021(6) 0.0068(6) 0.0027(6)
C2 0.0244(8) 0.0158(7) 0.0239(8) 0.0035(6) 0.0090(7) 0.0030(6)
C5 0.0178(8) 0.0230(8) 0.0242(8) 0.0005(6) 0.0075(7) -0.0025(6)
C6 0.0172(8) 0.0240(8) 0.0280(9) 0.0021(7) 0.0076(7) 0.0033(6)
C7 0.0227(8) 0.0174(7) 0.0244(8) 0.0000(6) 0.0080(7) 0.0019(6)
C18 0.0229(9) 0.0356(10) 0.0244(9) 0.0034(7) 0.0107(7) 0.0021(7)
C19 0.0266(9) 0.0213(8) 0.0242(8) 0.0003(6) 0.0108(7) 0.0015(7)
C10 0.0233(9) 0.0218(8) 0.0302(9) 0.0049(7) 0.0119(7) 0.0036(7)
C40 0.0282(10) 0.0441(11) 0.0416(11) -0.0109(9) 0.0119(9) 0.0089(8)
C37 0.0223(9) 0.0321(9) 0.0229(9) -0.0058(7) 0.0081(7) 0.0042(7)
C38 0.0211(8) 0.0332(9) 0.0229(9) -0.0061(7) 0.0091(7) -0.0050(7)
C39 0.0259(9) 0.0199(8) 0.0229(8) -0.0032(6) 0.0087(7) -0.0038(7)
C34 0.0212(8) 0.0195(8) 0.0193(8) 0.0001(6) 0.0080(7) 0.0017(6)
C33 0.0227(8) 0.0176(7) 0.0228(8) 0.0001(6) 0.0080(7) -0.0023(6)
C32 0.0212(8) 0.0169(7) 0.0233(8) 0.0006(6) 0.0074(7) -0.0027(6)
C23 0.0193(8) 0.0198(8) 0.0188(8) 0.0025(6) 0.0070(6) 0.0008(6)
C24 0.0188(8) 0.0196(7) 0.0163(8) 0.0013(6) 0.0041(6) -0.0001(6)
C29 0.0177(8) 0.0205(7) 0.0157(7) 0.0021(6) 0.0051(6) 0.0002(6)
C28 0.0178(8) 0.0210(8) 0.0207(8) 0.0011(6) 0.0059(7) 0.0020(6)
C31 0.0217(8) 0.0201(8) 0.0298(9) -0.0008(7) 0.0090(7) -0.0010(6)
C36 0.0310(10) 0.0182(8) 0.0376(10) 0.0006(7) 0.0136(8) 0.0036(7)
C35 0.0238(9) 0.0218(8) 0.0341(10) 0.0008(7) 0.0127(8) -0.0021(7)
C22 0.0224(8) 0.0180(7) 0.0237(8) -0.0003(6) 0.0078(7) -0.0025(6)
C21 0.0198(8) 0.0234(8) 0.0215(8) 0.0002(6) 0.0074(7) -0.0021(6)
C30 0.0209(9) 0.0254(8) 0.0340(10) -0.0009(7) 0.0113(8) -0.0021(7)
C25 0.0163(8) 0.0218(8) 0.0251(8) 0.0007(6) 0.0065(7) 0.0018(6)
C26 0.0158(8) 0.0249(8) 0.0307(9) -0.0004(7) 0.0071(7) -0.0022(6)
C27 0.0224(9) 0.0176(7) 0.0289(9) -0.0009(6) 0.0078(7) -0.0013(6)

loop_
_atom_type_symbol
_atom_type_description
_atom_type_scat_dispersion_real
_atom_type_scat_dispersion_imag
_atom_type_scat_source
C C 0.0033 0.0016 'International Tables Vol C Tables 4.2.6.8 and 6.1.1.4'
H H 0.0000 0.0000 'International Tables Vol C Tables 4.2.6.8 and 6.1.1.4'
N N 0.0061 0.0033 'International Tables Vol C Tables 4.2.6.8 and 6.1.1.4'
F F 0.0171 0.0103 'International Tables Vol C Tables 4.2.6.8 and 6.1.1.4'

loop_
_geom_angle_atom_site_label_1
_geom_angle_atom_site_label_2
_geom_angle_atom_site_label_3
_geom_angle
C1 N1 C9 116.49(13)
C21 N2 C29 116.46(13)
F4 C11 F5 106.40(12)
F4 C11 F6 105.91(12)
F5 C11 F6 105.93(12)
F4 C11 C8 113.67(13)
F5 C11 C8 112.39(13)
F6 C11 C8 111.97(13)
C7 C8 C9 120.59(14)
C7 C8 C11 120.28(14)
C9 C8 C11 119.12(13)
N1 C9 C4 123.35(13)
N1 C9 C8 118.46(13)
C4 C9 C8 118.18(14)
C9 C4 C5 119.78(14)
C9 C4 C3 117.37(14)
C5 C4 C3 122.84(14)
C2 C3 C12 121.55(14)
C2 C3 C4 118.45(14)
C12 C3 C4 120.00(14)
C13 C12 C3 176.57(17)
C12 C13 C14 174.04(17)
C15 C14 C19 119.11(15)
C15 C14 C13 122.36(15)
C19 C14 C13 118.52(14)
C16 C15 C14 119.56(16)
C16 C15 H15 120.2
C14 C15 H15 120.2
C15 C16 C17 121.37(16)
C15 C16 H16 119.3
C17 C16 H16 119.3
C18 C17 C16 118.48(16)
C18 C17 C20 120.08(17)
C16 C17 C20 121.44(17)
C17 C20 H20A 109.5
C17 C20 H20B 109.5
H20A C20 H20B 109.5
C17 C20 H20C 109.5
H20A C20 H20C 109.5
H20B C20 H20C 109.5
N1 C1 C2 125.68(14)
N1 C1 C10 115.04(14)
C2 C1 C10 119.17(14)
C3 C2 C1 118.57(14)
C3 C2 H2 120.7
C1 C2 H2 120.7
C6 C5 C4 120.59(15)
C6 C5 H5 119.7
C4 C5 H5 119.7
C5 C6 C7 120.14(15)
C5 C6 H6 119.9
C7 C6 H6 119.9
C8 C7 C6 120.68(14)
C8 C7 H7 119.7
C6 C7 H7 119.7
C19 C18 C17 121.10(16)
C19 C18 H18 119.5
C17 C18 H18 119.5
C18 C19 C14 120.38(15)
C18 C19 H19 119.8
C14 C19 H19 119.8
F1 C10 F2 107.53(14)
F1 C10 F3 106.28(13)
F2 C10 F3 105.97(14)
F1 C10 C1 113.39(13)
F2 C10 C1 111.33(13)
F3 C10 C1 111.91(14)
C37 C40 H40A 109.5
C37 C40 H40B 109.5
H40A C40 H40B 109.5
C37 C40 H40C 109.5
H40A C40 H40C 109.5
H40B C40 H40C 109.5
C36 C37 C38 118.09(15)
C36 C37 C40 121.59(16)
C38 C37 C40 120.32(16)
C39 C38 C37 121.40(16)
C39 C38 H38 119.3
C37 C38 H38 119.3
C38 C39 C34 120.45(15)
C38 C39 H39 119.8
C34 C39 H39 119.8
C35 C34 C39 118.42(15)
C35 C34 C33 122.36(15)
C39 C34 C33 119.22(14)
C32 C33 C34 175.80(16)
C33 C32 C23 176.84(17)
C22 C23 C32 122.01(14)
C22 C23 C24 118.06(14)
C32 C23 C24 119.93(14)
C25 C24 C29 119.71(14)
C25 C24 C23 122.29(14)
C29 C24 C23 117.99(14)
N2 C29 C24 122.91(14)
N2 C29 C28 118.88(14)
C24 C29 C28 118.20(14)
C27 C28 C29 120.32(14)
C27 C28 C31 119.42(14)
C29 C28 C31 120.26(14)
F12 C31 F11 106.02(13)
F12 C31 F10 105.82(13)
F11 C31 F10 106.01(13)
F12 C31 C28 111.76(13)
F11 C31 C28 113.44(13)
F10 C31 C28 113.19(13)
C37 C36 C35 121.34(15)
C37 C36 H36 119.3
C35 C36 H36 119.3
C36 C35 C34 120.29(15)
C36 C35 H35 119.9
C34 C35 H35 119.9
C23 C22 C21 118.50(14)
C23 C22 H22 120.8
C21 C22 H22 120.8
N2 C21 C22 125.99(15)
N2 C21 C30 113.67(14)
C22 C21 C30 120.34(14)
F9 C30 F8 106.03(13)
F9 C30 F7 107.27(14)
F8 C30 F7 106.93(14)
F9 C30 C21 111.77(13)
F8 C30 C21 112.27(14)
F7 C30 C21 112.19(14)
C26 C25 C24 120.46(15)
C26 C25 H25 119.8
C24 C25 H25 119.8
C25 C26 C27 120.28(15)
C25 C26 H26 119.9
C27 C26 H26 119.9
C28 C27 C26 120.95(15)
C28 C27 H27 119.5
C26 C27 H27 119.5

loop_
_geom_bond_atom_site_label_1
_geom_bond_atom_site_label_2
_geom_bond_distance
F4 C11 1.3412(18)
F5 C11 1.3442(18)
F6 C11 1.3489(17)
F1 C10 1.3249(19)
F3 C10 1.3405(19)
F2 C10 1.325(2)
F11 C31 1.3421(19)
F10 C31 1.3429(19)
F12 C31 1.3419(18)
F8 C30 1.334(2)
F7 C30 1.3344(19)
F9 C30 1.333(2)
N1 C1 1.3145(19)
N1 C9 1.3643(19)
N2 C21 1.318(2)
N2 C29 1.361(2)
C11 C8 1.495(2)
C8 C7 1.368(2)
C8 C9 1.428(2)
C9 C4 1.417(2)
C4 C5 1.418(2)
C4 C3 1.433(2)
C3 C2 1.377(2)
C3 C12 1.428(2)
C12 C13 1.198(2)
C13 C14 1.431(2)
C14 C15 1.398(2)
C14 C19 1.399(2)
C15 C16 1.389(2)
C15 H15 0.9500
C16 C17 1.391(3)
C16 H16 0.9500
C17 C18 1.388(2)
C17 C20 1.507(2)
C20 H20A 0.9800
C20 H20B 0.9800
C20 H20C 0.9800
C1 C2 1.401(2)
C1 C10 1.510(2)
C2 H2 0.9500
C5 C6 1.363(2)
C5 H5 0.9500
C6 C7 1.413(2)
C6 H6 0.9500
C7 H7 0.9500
C18 C19 1.378(2)
C18 H18 0.9500
C19 H19 0.9500
C40 C37 1.513(2)
C40 H40A 0.9800
C40 H40B 0.9800
C40 H40C 0.9800
C37 C36 1.387(2)
C37 C38 1.391(2)
C38 C39 1.381(2)
C38 H38 0.9500
C39 C34 1.399(2)
C39 H39 0.9500
C34 C35 1.398(2)
C34 C33 1.437(2)
C33 C32 1.198(2)
C32 C23 1.432(2)
C23 C22 1.378(2)
C23 C24 1.433(2)
C24 C25 1.417(2)
C24 C29 1.420(2)
C29 C28 1.430(2)
C28 C27 1.366(2)
C28 C31 1.501(2)
C36 C35 1.389(2)
C36 H36 0.9500
C35 H35 0.9500
C22 C21 1.399(2)
C22 H22 0.9500
C21 C30 1.513(2)
C25 C26 1.363(2)
C25 H25 0.9500
C26 C27 1.409(2)
C26 H26 0.9500
C27 H27 0.9500

loop_
_geom_torsion_atom_site_label_1
_geom_torsion_atom_site_label_2
_geom_torsion_atom_site_label_3
_geom_torsion_atom_site_label_4
_geom_torsion
F4 C11 C8 C7 -121.14(16)
F5 C11 C8 C7 117.93(16)
F6 C11 C8 C7 -1.2(2)
F4 C11 C8 C9 60.28(19)
F5 C11 C8 C9 -60.65(19)
F6 C11 C8 C9 -179.75(13)
C1 N1 C9 C4 -1.3(2)
C1 N1 C9 C8 179.71(14)
C7 C8 C9 N1 176.84(14)
C11 C8 C9 N1 -4.6(2)
C7 C8 C9 C4 -2.2(2)
C11 C8 C9 C4 176.37(14)
N1 C9 C4 C5 -177.02(14)
C8 C9 C4 C5 2.0(2)
N1 C9 C4 C3 2.6(2)
C8 C9 C4 C3 -178.40(14)
C9 C4 C3 C2 -1.3(2)
C5 C4 C3 C2 178.32(14)
C9 C4 C3 C12 178.84(14)
C5 C4 C3 C12 -1.5(2)
C19 C14 C15 C16 -0.8(2)
C13 C14 C15 C16 177.84(15)
C14 C15 C16 C17 0.3(3)
C15 C16 C17 C18 0.4(3)
C15 C16 C17 C20 -179.46(16)
C9 N1 C1 C2 -1.4(2)
C9 N1 C1 C10 174.91(13)
C12 C3 C2 C1 178.78(15)
C4 C3 C2 C1 -1.1(2)
N1 C1 C2 C3 2.6(2)
C10 C1 C2 C3 -173.54(14)
C9 C4 C5 C6 -0.5(2)
C3 C4 C5 C6 179.89(15)
C4 C5 C6 C7 -0.8(2)
C9 C8 C7 C6 0.9(2)
C11 C8 C7 C6 -177.62(15)
C5 C6 C7 C8 0.6(2)
C16 C17 C18 C19 -0.6(3)
C20 C17 C18 C19 179.27(16)
C17 C18 C19 C14 0.1(3)
C15 C14 C19 C18 0.6(2)
C13 C14 C19 C18 -178.08(15)
N1 C1 C10 F1 39.7(2)
C2 C1 C10 F1 -143.77(15)
N1 C1 C10 F2 -81.75(17)
C2 C1 C10 F2 94.82(18)
N1 C1 C10 F3 159.87(14)
C2 C1 C10 F3 -23.6(2)
C36 C37 C38 C39 -1.1(3)
C40 C37 C38 C39 178.48(16)
C37 C38 C39 C34 0.3(2)
C38 C39 C34 C35 0.8(2)
C38 C39 C34 C33 -179.52(15)
C22 C23 C24 C25 175.99(15)
C32 C23 C24 C25 -3.8(2)
C22 C23 C24 C29 -3.0(2)
C32 C23 C24 C29 177.21(14)
C21 N2 C29 C24 0.0(2)
C21 N2 C29 C28 -179.31(14)
C25 C24 C29 N2 -176.32(14)
C23 C24 C29 N2 2.7(2)
C25 C24 C29 C28 3.0(2)
C23 C24 C29 C28 -178.00(14)
N2 C29 C28 C27 176.61(15)
C24 C29 C28 C27 -2.7(2)
N2 C29 C28 C31 -3.6(2)
C24 C29 C28 C31 177.06(14)
C27 C28 C31 F12 3.0(2)
C29 C28 C31 F12 -176.75(14)
C27 C28 C31 F11 122.80(16)
C29 C28 C31 F11 -57.0(2)
C27 C28 C31 F10 -116.35(16)
C29 C28 C31 F10 63.89(19)
C38 C37 C36 C35 0.8(3)
C40 C37 C36 C35 -178.74(17)
C37 C36 C35 C34 0.2(3)
C39 C34 C35 C36 -1.0(2)
C33 C34 C35 C36 179.26(15)
C32 C23 C22 C21 -179.37(15)
C24 C23 C22 C21 0.9(2)
C29 N2 C21 C22 -2.5(2)
C29 N2 C21 C30 176.83(13)
C23 C22 C21 N2 2.1(3)
C23 C22 C21 C30 -177.19(14)
N2 C21 C30 F9 -55.03(19)
C22 C21 C30 F9 124.30(16)
N2 C21 C30 F8 63.98(18)
C22 C21 C30 F8 -116.69(16)
N2 C21 C30 F7 -175.56(14)
C22 C21 C30 F7 3.8(2)
C29 C24 C25 C26 -0.8(2)
C23 C24 C25 C26 -179.80(15)
C24 C25 C26 C27 -1.7(2)
C29 C28 C27 C26 0.3(2)
C31 C28 C27 C26 -179.51(15)
C25 C26 C27 C28 2.0(3)
